data_4308291
loop_
_publ_author_name
'Shigeki Mori'
'Soji Shimizu'
'Ji-Young Shin'
'Atsuhiro Osuka'

_publ_section_title
;
Group 12 Metal Complexes of [26]Hexaphyrin(1.1.1.1.1.1)
;
_journal_name_full 'Inorganic Chemistry'
_journal_page_first 4374
_journal_page_last 4376
_journal_paper_doi 10.1021/ic7004216
_journal_volume 46
_journal_year 2007
_chemical_formula_moiety 'C66 H13 Cd2 Cl F30 N6 O, C H Cl3'
_chemical_formula_sum 'C67 H14 Cd2 Cl4 F30 N6 O'
_chemical_formula_weight 1855.46
_chemical_name_systematic
; 
 ? 
;
_space_group_IT_number 14
_symmetry_cell_setting monoclinic
_symmetry_Int_Tables_number 14
_symmetry_space_group_name_Hall '-P 2ybc'
_symmetry_space_group_name_H-M 'P 1 21/c 1'
_atom_sites_solution_hydrogens geom
_atom_sites_solution_primary direct
_atom_sites_solution_secondary difmap
_audit_creation_method SHELXL-97
_cell_angle_alpha 90.00
_cell_angle_beta 101.453(2)
_cell_angle_gamma 90.00
_cell_formula_units_Z 4
_cell_length_a 18.2170(18)
_cell_length_b 32.707(3)
_cell_length_c 12.5752(13)
_cell_measurement_reflns_used 5486
_cell_measurement_temperature 90(2)
_cell_measurement_theta_max 27.96
_cell_measurement_theta_min 2.20
_cell_volume 7343.4(12)
_computing_cell_refinement 'Bruker SMART'
_computing_data_collection 'Bruker SMART'
_computing_data_reduction 'Bruker SAINT'
_computing_molecular_graphics 'Bruker SHELXTL'
_computing_publication_material 'Bruker SHELXTL'
_computing_structure_refinement 'SHELXL-97 (Sheldrick, 1997)'
_computing_structure_solution 'SHELXS-97 (Sheldrick, 1990)'
_diffrn_ambient_temperature 90(2)
_diffrn_detector_area_resol_mean 8.366
_diffrn_measured_fraction_theta_full 0.912
_diffrn_measured_fraction_theta_max 0.912
_diffrn_measurement_device_type 'CCD area detector'
_diffrn_measurement_method 'phi and omega scans'
_diffrn_radiation_monochromator graphite
_diffrn_radiation_source 'fine-focus sealed tube'
_diffrn_radiation_type MoK\a
_diffrn_radiation_wavelength 0.71073
_diffrn_reflns_av_R_equivalents 0.0471
_diffrn_reflns_av_sigmaI/netI 0.0607
_diffrn_reflns_limit_h_max 15
_diffrn_reflns_limit_h_min -24
_diffrn_reflns_limit_k_max 43
_diffrn_reflns_limit_k_min -31
_diffrn_reflns_limit_l_max 16
_diffrn_reflns_limit_l_min -16
_diffrn_reflns_number 44599
_diffrn_reflns_theta_full 28.31
_diffrn_reflns_theta_max 28.31
_diffrn_reflns_theta_min 1.14
_exptl_absorpt_coefficient_mu 0.847
_exptl_absorpt_correction_T_max 0.776
_exptl_absorpt_correction_T_min 0.608
_exptl_absorpt_correction_type empirical
_exptl_crystal_colour purple
_exptl_crystal_density_diffrn 1.678
_exptl_crystal_density_method 'not measured'
_exptl_crystal_description prism
_exptl_crystal_F_000 3600
_exptl_crystal_size_max 0.60
_exptl_crystal_size_mid 0.50
_exptl_crystal_size_min 0.30
_refine_diff_density_max 2.031
_refine_diff_density_min -1.233
_refine_diff_density_rms 0.132
_refine_ls_extinction_method none
_refine_ls_goodness_of_fit_ref 1.104
_refine_ls_hydrogen_treatment constr
_refine_ls_matrix_type full
_refine_ls_number_parameters 1098
_refine_ls_number_reflns 16673
_refine_ls_number_restraints 151
_refine_ls_restrained_S_all 1.100
_refine_ls_R_factor_all 0.1221
_refine_ls_R_factor_gt 0.0929
_refine_ls_shift/su_max 0.000
_refine_ls_shift/su_mean 0.000
_refine_ls_structure_factor_coef Fsqd
_refine_ls_weighting_details 'calc w=1/[\s^2^(Fo^2^)+(0.0717P)^2^+43.0758P] where P=(Fo^2^+2Fc^2^)/3'
_refine_ls_weighting_scheme calc
_refine_ls_wR_factor_gt 0.2123
_refine_ls_wR_factor_ref 0.2245
_reflns_number_gt 11547
_reflns_number_total 16673
_reflns_threshold_expression >2sigma(I)
_cod_data_source_file ic7004216-file005.cif
_cod_data_source_block 0628mor
_cod_depositor_comments
;
The following automatic conversions were performed:
'_symmetry_cell_setting' value 'Monoclinic' changed to 'monoclinic'
according to '/home/saulius/struct/CIF-dictionaries/cif_core.dic'
dictionary named 'cif_core.dic' version 2.4.1 from 2010-06-29.

Automatic conversion script
Id: cif_fix_enum 1527 2010-12-29 10:47:43Z saulius 
;
_cod_original_sg_symbol_H-M 'P 21/c'
_cod_database_code 4308291

loop_
_symmetry_equiv_pos_as_xyz
'x, y, z'
'-x, y+1/2, -z+1/2'
'-x, -y, -z'
'x, -y-1/2, z-1/2'

loop_
_atom_site_label
_atom_site_type_symbol
_atom_site_fract_x
_atom_site_fract_y
_atom_site_fract_z
_atom_site_U_iso_or_equiv
_atom_site_adp_type
_atom_site_occupancy
_atom_site_symmetry_multiplicity
_atom_site_calc_flag
_atom_site_refinement_flags
_atom_site_disorder_assembly
_atom_site_disorder_group
C1 C 0.4510(4) 0.3142(3) -0.0420(5) 0.0451(19) Uani 1 1 d . . .
C2 C 0.4712(4) 0.2831(3) -0.1113(6) 0.0480(19) Uani 1 1 d . . .
H2 H 0.4436 0.2748 -0.1802 0.058 Uiso 1 1 calc R . .
C3 C 0.5376(4) 0.2680(3) -0.0582(6) 0.0474(18) Uani 1 1 d . . .
H3 H 0.5650 0.2463 -0.0823 0.057 Uiso 1 1 calc R . .
C4 C 0.5591(4) 0.2905(3) 0.0409(6) 0.049(2) Uani 1 1 d . A .
C5 C 0.6240(4) 0.2896(3) 0.1172(7) 0.057(2) Uani 1 1 d . . .
C6 C 0.6477(4) 0.3160(3) 0.2084(6) 0.052(2) Uani 1 1 d . A .
C7 C 0.7224(4) 0.3173(3) 0.2699(8) 0.062(2) Uani 1 1 d . . .
H7 H 0.7623 0.2996 0.2621 0.075 Uiso 1 1 calc R A .
C8 C 0.7257(4) 0.3480(3) 0.3403(7) 0.054(2) Uani 1 1 d . A .
H8 H 0.7683 0.3561 0.3929 0.065 Uiso 1 1 calc R . .
C9 C 0.6540(4) 0.3665(3) 0.3222(5) 0.0452(19) Uani 1 1 d . . .
C10 C 0.6350(4) 0.4030(3) 0.3720(5) 0.056(2) Uani 1 1 d . A .
C11 C 0.5682(4) 0.4249(3) 0.3497(5) 0.052(2) Uani 1 1 d . . .
C12 C 0.5557(4) 0.4630(3) 0.3997(6) 0.061(3) Uani 1 1 d . A .
H12 H 0.5890 0.4759 0.4576 0.073 Uiso 1 1 calc R . .
C13 C 0.4882(4) 0.4771(3) 0.3499(5) 0.0483(19) Uani 1 1 d . . .
H13 H 0.4648 0.5018 0.3650 0.058 Uiso 1 1 calc R A .
C14 C 0.4589(4) 0.4472(3) 0.2695(5) 0.051(2) Uani 1 1 d . A .
C15 C 0.3844(4) 0.4469(3) 0.1912(6) 0.057(2) Uani 1 1 d . . .
H15 H 0.3835 0.4227 0.1424 0.068 Uiso 1 1 d R A .
C16 C 0.3215(4) 0.4421(3) 0.2519(5) 0.049(2) Uani 1 1 d . A .
C17 C 0.3081(4) 0.4615(3) 0.3486(6) 0.055(2) Uani 1 1 d . . .
H17 H 0.3368 0.4829 0.3877 0.066 Uiso 1 1 calc R A .
C18 C 0.2469(4) 0.4436(3) 0.3736(6) 0.055(2) Uani 1 1 d . A .
H18 H 0.2239 0.4506 0.4327 0.066 Uiso 1 1 calc R . .
C19 C 0.2231(4) 0.4125(3) 0.2957(6) 0.052(2) Uani 1 1 d . . .
C20 C 0.1599(4) 0.3890(3) 0.2880(6) 0.057(2) Uani 1 1 d . A .
C21 C 0.1324(4) 0.3568(3) 0.2143(6) 0.053(2) Uani 1 1 d . . .
C22 C 0.0592(4) 0.3405(3) 0.1967(6) 0.0494(19) Uani 1 1 d . A .
H22 H 0.0209 0.3475 0.2350 0.059 Uiso 1 1 calc R . .
C23 C 0.0539(4) 0.3128(3) 0.1143(6) 0.0504(19) Uani 1 1 d . . .
H23 H 0.0112 0.2969 0.0842 0.060 Uiso 1 1 calc R A .
C24 C 0.1245(4) 0.3123(3) 0.0820(6) 0.052(2) Uani 1 1 d . A .
C25 C 0.1422(4) 0.2897(3) -0.0080(5) 0.050(2) Uani 1 1 d . . .
C26 C 0.2053(4) 0.2905(3) -0.0490(6) 0.051(2) Uani 1 1 d . A .
C27 C 0.2210(4) 0.2699(3) -0.1456(6) 0.061(3) Uani 1 1 d . . .
H27 H 0.1900 0.2503 -0.1890 0.074 Uiso 1 1 calc R A .
C28 C 0.2871(4) 0.2837(3) -0.1611(6) 0.065(3) Uani 1 1 d . A .
H28 H 0.3125 0.2753 -0.2166 0.078 Uiso 1 1 calc R . .
C29 C 0.3129(4) 0.3138(3) -0.0772(5) 0.054(2) Uani 1 1 d . . .
C30 C 0.3815(4) 0.3412(3) -0.0584(6) 0.051(2) Uani 1 1 d . A .
C37 C 0.6968(4) 0.4214(3) 0.4541(6) 0.059(3) Uani 1 1 d . . .
C38 C 0.7113(5) 0.4094(3) 0.5615(6) 0.065(3) Uani 1 1 d . A .
C39 C 0.7686(5) 0.4271(4) 0.6366(6) 0.069(3) Uani 1 1 d . . .
C40 C 0.8122(5) 0.4558(4) 0.6043(7) 0.078(4) Uani 1 1 d . A .
C41 C 0.8000(4) 0.4689(4) 0.4977(7) 0.070(3) Uani 1 1 d . . .
C42 C 0.7418(4) 0.4514(3) 0.4230(6) 0.061(3) Uani 1 1 d . A .
C43 C 0.3781(4) 0.4865(4) 0.1211(6) 0.068(3) Uani 1 1 d . A .
C44 C 0.4021(5) 0.4847(4) 0.0216(7) 0.077(3) Uani 1 1 d . . .
C45 C 0.3982(5) 0.5176(4) -0.0478(7) 0.075(3) Uani 1 1 d . A .
C46 C 0.3753(5) 0.5538(4) -0.0192(7) 0.075(3) Uani 1 1 d . . .
C47 C 0.3551(5) 0.5594(4) 0.0815(8) 0.083(4) Uani 1 1 d . A .
C48 C 0.3574(4) 0.5256(4) 0.1461(6) 0.069(3) Uani 1 1 d . . .
C49 C 0.1100(4) 0.3999(3) 0.3666(6) 0.056(2) Uani 1 1 d . . .
C50 C 0.1211(4) 0.3839(3) 0.4705(7) 0.064(3) Uani 1 1 d . A .
C51 C 0.0783(5) 0.3960(4) 0.5436(7) 0.075(3) Uani 1 1 d . . .
C52 C 0.0220(5) 0.4241(4) 0.5112(8) 0.084(4) Uani 1 1 d . A .
C53 C 0.0092(5) 0.4402(4) 0.4092(9) 0.095(4) Uani 1 1 d . . .
C54 C 0.0549(5) 0.4291(4) 0.3389(8) 0.079(3) Uani 1 1 d . A .
C55 C 0.0782(4) 0.2638(3) -0.0668(6) 0.055(2) Uani 1 1 d . A .
C56 C 0.0547(6) 0.2291(4) -0.0249(8) 0.076(3) Uani 1 1 d . . .
C57 C -0.0076(9) 0.2071(4) -0.0818(13) 0.098(4) Uani 1 1 d . A .
C58 C -0.0432(7) 0.2207(4) -0.1789(12) 0.092(4) Uani 1 1 d . . .
C59 C -0.0212(5) 0.2566(4) -0.2212(8) 0.071(3) Uani 1 1 d . A .
C60 C 0.0384(4) 0.2773(3) -0.1684(7) 0.057(2) Uani 1 1 d . . .
C61 C 0.3785(5) 0.3696(3) -0.1563(6) 0.056(2) Uani 1 1 d . . .
C62 C 0.4421(6) 0.3861(3) -0.1842(7) 0.067(3) Uani 1 1 d . A .
C63 C 0.4405(7) 0.4134(4) -0.2659(9) 0.093(4) Uani 1 1 d . . .
C64 C 0.3698(8) 0.4273(4) -0.3190(9) 0.096(4) Uani 1 1 d . A .
C65 C 0.3070(7) 0.4139(4) -0.2944(8) 0.086(4) Uani 1 1 d . . .
C66 C 0.3097(6) 0.3851(4) -0.2151(7) 0.079(3) Uani 1 1 d . A .
C31A C 0.6747(3) 0.2532(2) 0.1245(6) 0.040(2) Uani 0.514(5) 1 d PGU A 1
C32A C 0.6782(4) 0.2214(3) 0.1987(6) 0.041(4) Uani 0.514(5) 1 d PGU A 1
C33A C 0.7316(5) 0.1907(2) 0.2023(6) 0.046(3) Uani 0.514(5) 1 d PGU A 1
C34A C 0.7813(4) 0.19187(19) 0.1317(6) 0.041(3) Uani 0.514(5) 1 d PGU A 1
C35A C 0.7778(3) 0.2237(2) 0.0575(5) 0.044(2) Uani 0.514(5) 1 d PGU A 1
C36A C 0.7245(3) 0.25430(18) 0.0539(5) 0.040(2) Uani 0.514(5) 1 d PGU A 1
C31B C 0.6873(4) 0.2664(2) 0.0713(6) 0.039(2) Uani 0.486(5) 1 d PGU A 2
C32B C 0.7129(3) 0.22894(19) 0.1244(5) 0.042(2) Uani 0.486(5) 1 d PGU A 2
C33B C 0.7683(3) 0.20589(18) 0.1020(5) 0.045(3) Uani 0.486(5) 1 d PGU A 2
C34B C 0.8069(4) 0.2134(3) 0.0198(6) 0.052(3) Uani 0.486(5) 1 d PGU A 2
C35B C 0.7804(5) 0.2565(3) -0.0404(6) 0.044(3) Uani 0.486(5) 1 d PGU A 2
C36B C 0.7247(5) 0.2842(2) -0.0205(7) 0.042(4) Uani 0.486(5) 1 d PGU A 2
C1S C 0.4025(12) 0.2985(7) 0.5327(18) 0.100(11) Uani 0.508(6) 1 d PD B 3
H1S H 0.4021 0.2882 0.4577 0.120 Uiso 0.508(6) 1 d PR B 3
C2S C 0.4347(11) 0.3260(10) 0.5337(14) 0.077(8) Uani 0.492(6) 1 d P B 4
H2S H 0.4403 0.3084 0.4708 0.093 Uiso 0.492(6) 1 d PR B 4
Cd1 Cd 0.48410(3) 0.35842(2) 0.17973(4) 0.0520(2) Uani 1 1 d . . .
Cd2 Cd 0.28991(3) 0.35562(2) 0.13299(4) 0.0522(2) Uani 1 1 d . . .
Cl1 Cl 0.39130(10) 0.31791(9) 0.26954(15) 0.0730(8) Uani 1 1 d . A .
Cl1S Cl 0.3973(2) 0.25636(19) 0.6096(3) 0.0714(18) Uani 0.508(6) 1 d PD B 3
Cl2S Cl 0.4898(4) 0.3254(2) 0.5796(8) 0.094(2) Uani 0.508(6) 1 d P B 3
Cl3S Cl 0.3276(4) 0.3319(3) 0.5279(6) 0.112(3) Uani 0.508(6) 1 d P B 3
Cl4S Cl 0.3556(3) 0.3109(3) 0.5770(4) 0.100(3) Uani 0.492(6) 1 d P B 4
Cl5S Cl 0.4254(5) 0.3789(2) 0.4929(4) 0.124(3) Uani 0.492(6) 1 d P B 4
Cl6S Cl 0.5149(4) 0.3216(3) 0.6362(6) 0.089(2) Uani 0.492(6) 1 d P B 4
F6 F 0.6682(3) 0.3812(2) 0.5940(4) 0.0783(18) Uani 1 1 d . . .
F7 F 0.7813(3) 0.4150(2) 0.7404(3) 0.087(2) Uani 1 1 d . A .
F8 F 0.8676(3) 0.4742(2) 0.6765(4) 0.086(2) Uani 1 1 d . . .
F9 F 0.8413(3) 0.49868(19) 0.4667(4) 0.0719(16) Uani 1 1 d . A .
F10 F 0.7306(3) 0.46401(17) 0.3213(3) 0.0642(14) Uani 1 1 d . . .
F11 F 0.4258(3) 0.4493(2) -0.0119(4) 0.0849(18) Uani 1 1 d . A .
F12 F 0.4215(4) 0.5125(2) -0.1436(4) 0.101(2) Uani 1 1 d . . .
F13 F 0.3747(3) 0.5866(3) -0.0843(5) 0.104(2) Uani 1 1 d . A .
F14 F 0.3333(3) 0.5954(2) 0.1117(5) 0.094(2) Uani 1 1 d . . .
F15 F 0.3394(3) 0.53258(19) 0.2440(4) 0.0809(17) Uani 1 1 d . A .
F16 F 0.1759(3) 0.35683(19) 0.5015(4) 0.0782(16) Uani 1 1 d . . .
F17 F 0.0905(3) 0.3797(2) 0.6424(4) 0.095(2) Uani 1 1 d . A .
F18 F -0.0215(3) 0.4346(3) 0.5817(5) 0.113(3) Uani 1 1 d . . .
F19 F -0.0452(4) 0.4673(3) 0.3801(6) 0.148(4) Uani 1 1 d . A .
F20 F 0.0415(3) 0.4457(2) 0.2392(5) 0.106(2) Uani 1 1 d . . .
F21 F 0.0909(4) 0.2153(2) 0.0725(5) 0.103(2) Uani 1 1 d . A .
F22 F -0.0263(7) 0.1729(2) -0.0362(9) 0.163(4) Uani 1 1 d . . .
F23 F -0.1010(4) 0.1992(3) -0.2330(7) 0.144(4) Uani 1 1 d . A .
F24 F -0.0587(3) 0.2687(2) -0.3199(4) 0.101(2) Uani 1 1 d . . .
F25 F 0.0576(3) 0.31143(18) -0.2117(4) 0.0665(14) Uani 1 1 d . A .
F26 F 0.5109(3) 0.3744(2) -0.1307(4) 0.0853(18) Uani 1 1 d . . .
F27 F 0.5044(5) 0.4275(3) -0.2888(6) 0.136(3) Uani 1 1 d . A .
F28 F 0.3688(5) 0.4558(2) -0.3985(6) 0.139(4) Uani 1 1 d . . .
F29 F 0.2422(4) 0.4282(2) -0.3484(5) 0.119(3) Uani 1 1 d . A .
F30 F 0.2456(3) 0.3741(2) -0.1930(4) 0.099(2) Uani 1 1 d . . .
F1A F 0.6337(5) 0.2219(3) 0.2689(6) 0.055(2) Uani 0.514(5) 1 d P A 1
F2A F 0.7340(6) 0.1612(3) 0.2723(7) 0.066(3) Uani 0.514(5) 1 d P A 1
F3A F 0.8281(7) 0.1615(3) 0.1286(10) 0.067(3) Uani 0.514(5) 1 d P A 1
F4A F 0.8212(5) 0.2262(3) -0.0112(8) 0.049(2) Uani 0.514(5) 1 d P A 1
F5A F 0.7210(6) 0.2817(3) -0.0137(8) 0.052(3) Uani 0.514(5) 1 d P A 1
F1B F 0.6817(6) 0.2172(4) 0.2087(9) 0.059(4) Uani 0.486(5) 1 d P A 2
F2B F 0.7982(7) 0.1738(4) 0.1602(11) 0.065(4) Uani 0.486(5) 1 d P A 2
F3B F 0.8622(5) 0.1983(3) -0.0057(9) 0.069(3) Uani 0.486(5) 1 d P A 2
F4B F 0.8156(5) 0.2670(4) -0.1185(8) 0.067(3) Uani 0.486(5) 1 d P A 2
F5B F 0.7015(5) 0.3102(4) -0.0675(7) 0.064(3) Uani 0.486(5) 1 d P A 2
N1 N 0.5020(3) 0.3185(2) 0.0461(4) 0.0466(16) Uani 1 1 d . A .
N2 N 0.6064(3) 0.3457(2) 0.2417(4) 0.0485(17) Uani 1 1 d . A .
N3 N 0.5065(3) 0.4162(2) 0.2705(4) 0.0514(18) Uani 1 1 d . A .
N4 N 0.2726(3) 0.4116(2) 0.2221(5) 0.0556(19) Uani 1 1 d . A .
N5 N 0.1717(3) 0.3396(2) 0.1449(5) 0.0533(18) Uani 1 1 d . A .
N6 N 0.2652(3) 0.3165(2) -0.0128(5) 0.057(2) Uani 1 1 d . A .
O1 O 0.3824(3) 0.3654(2) 0.0350(4) 0.077(2) Uani 1 1 d . A .

loop_
_atom_site_aniso_label
_atom_site_aniso_U_11
_atom_site_aniso_U_22
_atom_site_aniso_U_33
_atom_site_aniso_U_23
_atom_site_aniso_U_13
_atom_site_aniso_U_12
C1 0.031(3) 0.084(6) 0.022(3) -0.001(3) 0.007(2) 0.022(3)
C2 0.031(3) 0.083(6) 0.032(3) 0.002(3) 0.011(3) 0.013(3)
C3 0.024(3) 0.057(5) 0.061(5) -0.005(4) 0.009(3) 0.006(3)
C4 0.026(3) 0.085(6) 0.038(4) 0.002(4) 0.011(3) 0.021(3)
C5 0.029(4) 0.064(6) 0.073(5) -0.004(4) -0.002(3) 0.024(4)
C6 0.026(3) 0.068(6) 0.056(4) -0.001(4) -0.005(3) 0.018(3)
C7 0.031(4) 0.047(5) 0.098(7) -0.005(5) -0.016(4) 0.016(3)
C8 0.028(3) 0.067(6) 0.061(5) 0.000(4) -0.008(3) 0.021(3)
C9 0.028(3) 0.073(6) 0.034(3) 0.006(3) 0.004(3) 0.017(3)
C10 0.028(3) 0.114(7) 0.025(3) 0.001(4) 0.005(3) 0.026(4)
C11 0.044(4) 0.085(6) 0.027(3) -0.007(3) 0.010(3) 0.027(4)
C12 0.033(4) 0.122(8) 0.028(3) -0.012(4) 0.003(3) 0.029(4)
C13 0.035(4) 0.075(6) 0.034(3) -0.008(3) 0.006(3) 0.023(4)
C14 0.031(3) 0.099(7) 0.025(3) -0.016(4) 0.007(3) 0.015(4)
C15 0.024(3) 0.113(8) 0.031(3) -0.018(4) 0.001(3) 0.021(4)
C16 0.026(3) 0.086(6) 0.033(3) -0.007(4) -0.002(3) 0.027(4)
C17 0.031(3) 0.100(7) 0.033(3) -0.025(4) 0.006(3) 0.013(4)
C18 0.032(4) 0.095(7) 0.037(4) -0.014(4) 0.008(3) 0.019(4)
C19 0.026(3) 0.087(6) 0.043(4) -0.011(4) 0.005(3) 0.022(4)
C20 0.031(3) 0.101(7) 0.039(4) -0.013(4) 0.010(3) 0.021(4)
C21 0.028(3) 0.086(6) 0.045(4) -0.007(4) 0.008(3) 0.027(4)
C22 0.042(4) 0.067(6) 0.042(4) -0.004(4) 0.015(3) 0.016(4)
C23 0.042(4) 0.063(6) 0.045(4) -0.005(4) 0.006(3) 0.011(4)
C24 0.039(4) 0.081(6) 0.037(4) 0.000(4) 0.006(3) 0.027(4)
C25 0.034(3) 0.078(6) 0.032(3) -0.003(3) -0.004(3) 0.026(4)
C26 0.029(3) 0.083(6) 0.037(4) -0.008(4) -0.003(3) 0.027(4)
C27 0.040(4) 0.104(7) 0.035(4) -0.017(4) -0.005(3) 0.032(4)
C28 0.039(4) 0.125(8) 0.029(3) -0.018(4) -0.001(3) 0.034(5)
C29 0.030(3) 0.097(7) 0.030(3) -0.008(4) -0.003(3) 0.035(4)
C30 0.038(4) 0.079(6) 0.035(4) -0.008(4) 0.003(3) 0.029(4)
C37 0.029(3) 0.116(8) 0.030(3) -0.016(4) 0.001(3) 0.027(4)
C38 0.044(4) 0.116(8) 0.036(4) -0.002(4) 0.006(3) 0.040(5)
C39 0.046(5) 0.123(9) 0.033(4) -0.016(5) -0.002(3) 0.042(5)
C40 0.033(4) 0.147(10) 0.045(5) -0.040(6) -0.010(4) 0.042(5)
C41 0.025(4) 0.126(9) 0.059(5) -0.026(5) 0.009(3) 0.023(5)
C42 0.033(4) 0.105(8) 0.043(4) -0.023(4) 0.003(3) 0.027(4)
C43 0.024(3) 0.155(10) 0.025(3) -0.003(4) 0.001(3) 0.014(5)
C44 0.045(5) 0.154(11) 0.034(4) -0.025(6) 0.010(3) 0.004(6)
C45 0.055(5) 0.141(10) 0.030(4) -0.009(5) 0.008(4) -0.002(6)
C46 0.048(5) 0.138(10) 0.038(4) 0.014(5) 0.006(4) 0.019(6)
C47 0.049(5) 0.147(11) 0.053(5) 0.018(6) 0.014(4) 0.042(6)
C48 0.037(4) 0.129(9) 0.041(4) 0.003(5) 0.009(3) 0.041(5)
C49 0.031(3) 0.093(7) 0.045(4) -0.021(4) 0.012(3) 0.012(4)
C50 0.035(4) 0.106(8) 0.054(5) -0.023(5) 0.013(3) 0.017(4)
C51 0.046(5) 0.127(9) 0.055(5) -0.037(5) 0.020(4) -0.003(5)
C52 0.035(4) 0.148(11) 0.074(6) -0.054(7) 0.019(4) 0.007(5)
C53 0.050(5) 0.163(12) 0.072(7) -0.027(7) 0.015(5) 0.044(7)
C54 0.038(4) 0.135(10) 0.064(6) -0.037(6) 0.009(4) 0.025(5)
C55 0.040(4) 0.082(7) 0.041(4) -0.009(4) 0.006(3) 0.016(4)
C56 0.088(7) 0.074(8) 0.065(6) -0.004(6) 0.016(5) 0.024(6)
C57 0.148(13) 0.043(7) 0.115(10) -0.025(7) 0.055(10) -0.009(7)
C58 0.078(8) 0.098(10) 0.099(9) -0.054(8) 0.011(7) -0.009(7)
C59 0.045(5) 0.103(9) 0.062(6) -0.024(6) 0.001(4) 0.025(5)
C60 0.035(4) 0.086(7) 0.049(4) -0.015(4) 0.003(3) 0.018(4)
C61 0.057(5) 0.077(6) 0.028(3) -0.004(3) -0.007(3) 0.032(4)
C62 0.078(6) 0.065(6) 0.042(4) -0.009(4) -0.022(4) 0.009(5)
C63 0.099(9) 0.102(9) 0.062(6) 0.012(6) -0.027(6) -0.019(7)
C64 0.112(10) 0.099(9) 0.055(6) 0.014(6) -0.039(6) 0.016(8)
C65 0.080(7) 0.114(10) 0.048(5) -0.017(6) -0.026(5) 0.030(7)
C66 0.073(7) 0.119(9) 0.037(4) -0.010(5) -0.008(4) 0.048(6)
C31A 0.027(4) 0.043(5) 0.045(5) -0.002(4) -0.006(4) 0.011(4)
C32A 0.030(6) 0.046(7) 0.042(6) -0.004(6) -0.002(5) 0.009(6)
C33A 0.035(5) 0.050(6) 0.047(5) -0.007(5) -0.010(4) -0.001(5)
C34A 0.026(5) 0.044(7) 0.045(6) -0.011(5) -0.015(5) 0.009(5)
C35A 0.028(4) 0.048(5) 0.050(5) -0.013(4) -0.002(4) 0.009(4)
C36A 0.028(4) 0.042(5) 0.046(5) -0.005(4) -0.003(4) 0.009(4)
C31B 0.022(4) 0.044(6) 0.045(5) -0.007(4) -0.003(4) 0.011(4)
C32B 0.027(4) 0.050(5) 0.048(4) -0.009(4) 0.000(4) 0.006(4)
C33B 0.026(4) 0.049(6) 0.053(5) -0.014(5) -0.009(4) 0.005(4)
C34B 0.038(6) 0.052(7) 0.057(6) -0.016(6) -0.011(5) 0.005(5)
C35B 0.033(5) 0.049(6) 0.047(5) -0.015(5) 0.000(4) 0.012(5)
C36B 0.032(6) 0.044(7) 0.047(7) -0.011(6) -0.002(6) 0.012(6)
C1S 0.048(13) 0.12(2) 0.12(2) -0.077(19) -0.028(13) 0.035(12)
C2S 0.037(11) 0.16(3) 0.032(8) -0.013(11) -0.008(7) 0.032(13)
Cd1 0.0261(2) 0.1058(5) 0.0229(2) -0.0094(3) 0.00156(17) 0.0291(3)
Cd2 0.0288(3) 0.0992(5) 0.0276(2) -0.0131(3) 0.00306(18) 0.0281(3)
Cl1 0.0268(8) 0.152(2) 0.0392(9) 0.0412(12) 0.0048(7) 0.0284(11)
Cl1S 0.057(3) 0.124(5) 0.034(2) -0.026(2) 0.0124(17) 0.001(3)
Cl2S 0.083(5) 0.073(4) 0.119(6) -0.011(4) 0.009(5) 0.015(3)
Cl3S 0.083(4) 0.158(7) 0.087(4) -0.017(4) -0.004(3) 0.068(4)
Cl4S 0.050(3) 0.201(9) 0.049(3) -0.020(4) 0.012(2) -0.005(4)
Cl5S 0.223(9) 0.113(5) 0.040(3) 0.006(3) 0.040(4) 0.065(6)
Cl6S 0.052(3) 0.153(7) 0.068(4) 0.000(4) 0.028(3) 0.018(4)
F6 0.051(3) 0.149(6) 0.032(2) 0.007(3) 0.005(2) 0.034(3)
F7 0.072(3) 0.149(6) 0.030(2) -0.016(3) -0.014(2) 0.052(4)
F8 0.044(3) 0.137(5) 0.066(3) -0.048(3) -0.014(2) 0.038(3)
F9 0.040(3) 0.105(4) 0.070(3) -0.037(3) 0.009(2) 0.015(3)
F10 0.050(3) 0.105(4) 0.038(2) -0.015(2) 0.0091(19) 0.013(3)
F11 0.090(4) 0.128(5) 0.045(3) -0.024(3) 0.034(3) -0.007(4)
F12 0.099(5) 0.174(7) 0.034(3) -0.012(3) 0.024(3) -0.025(4)
F13 0.074(4) 0.178(7) 0.058(3) 0.029(4) 0.011(3) 0.027(4)
F14 0.065(3) 0.135(6) 0.088(4) 0.028(4) 0.031(3) 0.046(4)
F15 0.074(3) 0.118(5) 0.060(3) 0.007(3) 0.036(3) 0.045(3)
F16 0.068(3) 0.113(5) 0.059(3) 0.002(3) 0.026(3) 0.030(3)
F17 0.071(4) 0.169(6) 0.054(3) -0.019(4) 0.033(3) 0.008(4)
F18 0.061(3) 0.201(8) 0.089(4) -0.052(5) 0.040(3) 0.028(4)
F19 0.089(5) 0.250(10) 0.108(5) -0.017(6) 0.029(4) 0.109(6)
F20 0.071(4) 0.171(7) 0.073(4) -0.009(4) 0.011(3) 0.071(4)
F21 0.148(6) 0.078(4) 0.081(4) 0.020(3) 0.020(4) 0.044(4)
F22 0.229(11) 0.056(5) 0.213(11) -0.013(6) 0.068(9) -0.001(6)
F23 0.092(5) 0.178(8) 0.162(8) -0.098(7) 0.026(5) -0.049(5)
F24 0.046(3) 0.185(7) 0.060(3) -0.033(4) -0.018(2) 0.024(4)
F25 0.052(3) 0.100(4) 0.044(2) 0.018(3) 0.001(2) 0.018(3)
F26 0.056(3) 0.119(5) 0.068(3) 0.025(3) -0.019(3) 0.001(3)
F27 0.112(6) 0.166(8) 0.103(5) 0.060(5) -0.048(5) -0.053(5)
F28 0.159(7) 0.125(6) 0.092(5) 0.045(4) -0.071(5) -0.038(5)
F29 0.118(5) 0.147(7) 0.070(4) 0.018(4) -0.035(4) 0.057(5)
F30 0.062(3) 0.168(6) 0.063(3) 0.019(4) 0.003(3) 0.067(4)
F1A 0.061(6) 0.067(6) 0.036(4) 0.004(4) 0.010(4) -0.006(5)
F2A 0.088(7) 0.046(6) 0.053(5) 0.009(4) -0.012(5) 0.007(5)
F3A 0.065(7) 0.034(6) 0.090(8) -0.011(5) -0.010(6) 0.024(5)
F4A 0.042(5) 0.042(6) 0.060(5) -0.002(4) -0.002(4) -0.012(4)
F5A 0.044(6) 0.078(8) 0.036(5) 0.001(6) 0.017(5) 0.015(6)
F1B 0.047(7) 0.079(9) 0.042(6) -0.004(6) -0.013(5) 0.000(7)
F2B 0.049(7) 0.042(8) 0.089(9) -0.002(6) -0.021(6) 0.015(5)
F3B 0.027(4) 0.074(8) 0.100(8) -0.041(6) -0.002(5) 0.020(5)
F4B 0.045(5) 0.102(9) 0.059(6) -0.022(6) 0.022(4) 0.005(5)
F5B 0.044(5) 0.115(9) 0.035(5) 0.021(5) 0.015(4) 0.036(5)
N1 0.026(3) 0.087(5) 0.026(3) -0.001(3) 0.004(2) 0.027(3)
N2 0.028(3) 0.085(5) 0.030(3) 0.004(3) 0.001(2) 0.017(3)
N3 0.034(3) 0.093(5) 0.031(3) -0.024(3) 0.016(2) 0.022(3)
N4 0.024(3) 0.109(6) 0.033(3) -0.020(3) 0.005(2) 0.022(3)
N5 0.032(3) 0.091(5) 0.035(3) -0.015(3) 0.003(2) 0.022(3)
N6 0.030(3) 0.109(6) 0.031(3) -0.011(3) 0.000(2) 0.026(3)
O1 0.046(3) 0.147(7) 0.034(3) -0.016(3) -0.002(2) 0.043(4)

loop_
_atom_type_symbol
_atom_type_description
_atom_type_scat_dispersion_real
_atom_type_scat_dispersion_imag
_atom_type_scat_source
C C 0.0033 0.0016 'International Tables Vol C Tables 4.2.6.8 and 6.1.1.4'
H H 0.0000 0.0000 'International Tables Vol C Tables 4.2.6.8 and 6.1.1.4'
Cd Cd -0.8075 1.2024 'International Tables Vol C Tables 4.2.6.8 and 6.1.1.4'
Cl Cl 0.1484 0.1585 'International Tables Vol C Tables 4.2.6.8 and 6.1.1.4'
F F 0.0171 0.0103 'International Tables Vol C Tables 4.2.6.8 and 6.1.1.4'
N N 0.0061 0.0033 'International Tables Vol C Tables 4.2.6.8 and 6.1.1.4'
O O 0.0106 0.0060 'International Tables Vol C Tables 4.2.6.8 and 6.1.1.4'

loop_
_geom_angle_atom_site_label_1
_geom_angle_atom_site_label_2
_geom_angle_atom_site_label_3
_geom_angle
_geom_angle_site_symmetry_1
_geom_angle_site_symmetry_3
_geom_angle_publ_flag
N1 C1 C2 111.6(6) . . ?
N1 C1 C30 119.0(6) . . ?
C2 C1 C30 129.4(6) . . ?
C3 C2 C1 105.7(6) . . ?
C3 C2 H2 127.2 . . ?
C1 C2 H2 127.2 . . ?
C2 C3 C4 107.7(7) . . ?
C2 C3 H3 126.1 . . ?
C4 C3 H3 126.1 . . ?
C5 C4 N1 122.1(7) . . ?
C5 C4 C3 130.3(7) . . ?
N1 C4 C3 107.4(6) . . ?
C4 C5 C6 129.0(7) . . ?
C4 C5 C31A 119.9(8) . . ?
C6 C5 C31A 110.2(6) . . ?
C4 C5 C31B 110.3(7) . . ?
C6 C5 C31B 117.1(6) . . ?
C31A C5 C31B 32.51(18) . . ?
N2 C6 C7 110.0(7) . . ?
N2 C6 C5 125.9(6) . . ?
C7 C6 C5 123.8(7) . . ?
C8 C7 C6 107.2(7) . . ?
C8 C7 H7 126.4 . . ?
C6 C7 H7 126.4 . . ?
C7 C8 C9 107.2(7) . . ?
C7 C8 H8 126.4 . . ?
C9 C8 H8 126.4 . . ?
N2 C9 C8 109.5(7) . . ?
N2 C9 C10 124.5(6) . . ?
C8 C9 C10 125.7(7) . . ?
C11 C10 C9 128.4(7) . . ?
C11 C10 C37 116.3(8) . . ?
C9 C10 C37 115.2(6) . . ?
N3 C11 C10 126.7(7) . . ?
N3 C11 C12 108.5(6) . . ?
C10 C11 C12 124.5(7) . . ?
C13 C12 C11 107.7(7) . . ?
C13 C12 H12 126.2 . . ?
C11 C12 H12 126.2 . . ?
C12 C13 C14 105.9(7) . . ?
C12 C13 H13 127.1 . . ?
C14 C13 H13 127.1 . . ?
N3 C14 C13 111.2(6) . . ?
N3 C14 C15 120.1(7) . . ?
C13 C14 C15 128.7(7) . . ?
C16 C15 C14 110.2(6) . . ?
C16 C15 C43 113.3(6) . . ?
C14 C15 C43 108.7(7) . . ?
C16 C15 H15 107.9 . . ?
C14 C15 H15 107.9 . . ?
C43 C15 H15 108.7 . . ?
N4 C16 C17 110.5(7) . . ?
N4 C16 C15 117.8(6) . . ?
C17 C16 C15 131.1(8) . . ?
C18 C17 C16 107.0(7) . . ?
C18 C17 H17 126.5 . . ?
C16 C17 H17 126.5 . . ?
C17 C18 C19 107.7(6) . . ?
C17 C18 H18 126.2 . . ?
C19 C18 H18 126.2 . . ?
C20 C19 N4 125.3(7) . . ?
C20 C19 C18 126.0(7) . . ?
N4 C19 C18 108.6(7) . . ?
C19 C20 C21 129.9(7) . . ?
C19 C20 C49 115.3(7) . . ?
C21 C20 C49 114.8(7) . . ?
N5 C21 C22 110.2(7) . . ?
N5 C21 C20 124.2(7) . . ?
C22 C21 C20 125.4(6) . . ?
C23 C22 C21 107.0(7) . . ?
C23 C22 H22 126.5 . . ?
C21 C22 H22 126.5 . . ?
C22 C23 C24 107.0(7) . . ?
C22 C23 H23 126.5 . . ?
C24 C23 H23 126.5 . . ?
N5 C24 C23 109.0(6) . . ?
N5 C24 C25 125.0(7) . . ?
C23 C24 C25 125.8(8) . . ?
C26 C25 C24 129.1(8) . . ?
C26 C25 C55 117.2(7) . . ?
C24 C25 C55 113.6(7) . . ?
C25 C26 N6 124.0(7) . . ?
C25 C26 C27 129.0(8) . . ?
N6 C26 C27 106.5(7) . . ?
C28 C27 C26 107.2(8) . . ?
C28 C27 H27 126.4 . . ?
C26 C27 H27 126.4 . . ?
C27 C28 C29 107.1(7) . . ?
C27 C28 H28 126.5 . . ?
C29 C28 H28 126.5 . . ?
N6 C29 C28 109.8(8) . . ?
N6 C29 C30 119.5(7) . . ?
C28 C29 C30 130.6(7) . . ?
O1 C30 C29 109.5(6) . . ?
O1 C30 C1 109.9(5) . . ?
C29 C30 C1 108.4(7) . . ?
O1 C30 C61 108.6(7) . . ?
C29 C30 C61 109.5(6) . . ?
C1 C30 C61 110.9(6) . . ?
C38 C37 C42 117.9(8) . . ?
C38 C37 C10 122.3(9) . . ?
C42 C37 C10 119.8(7) . . ?
F6 C38 C37 119.2(8) . . ?
F6 C38 C39 119.4(8) . . ?
C37 C38 C39 121.3(11) . . ?
F7 C39 C40 120.2(9) . . ?
F7 C39 C38 120.0(11) . . ?
C40 C39 C38 119.7(8) . . ?
C39 C40 F8 120.9(9) . . ?
C39 C40 C41 121.1(9) . . ?
F8 C40 C41 117.9(12) . . ?
F9 C41 C40 121.1(9) . . ?
F9 C41 C42 120.0(9) . . ?
C40 C41 C42 118.9(11) . . ?
F10 C42 C37 120.5(7) . . ?
F10 C42 C41 118.4(10) . . ?
C37 C42 C41 121.0(9) . . ?
C48 C43 C44 112.8(10) . . ?
C48 C43 C15 129.1(7) . . ?
C44 C43 C15 117.9(9) . . ?
F11 C44 C45 117.1(8) . . ?
F11 C44 C43 119.7(11) . . ?
C45 C44 C43 123.0(11) . . ?
C46 C45 F12 121.1(10) . . ?
C46 C45 C44 120.2(8) . . ?
F12 C45 C44 118.6(11) . . ?
C45 C46 F13 120.7(9) . . ?
C45 C46 C47 120.9(10) . . ?
F13 C46 C47 118.3(11) . . ?
F14 C47 C48 121.6(8) . . ?
F14 C47 C46 121.6(11) . . ?
C48 C47 C46 116.8(11) . . ?
F15 C48 C47 114.8(9) . . ?
F15 C48 C43 119.2(9) . . ?
C47 C48 C43 126.0(8) . . ?
C54 C49 C50 117.5(7) . . ?
C54 C49 C20 120.0(8) . . ?
C50 C49 C20 122.3(7) . . ?
F16 C50 C51 119.1(9) . . ?
F16 C50 C49 119.1(6) . . ?
C51 C50 C49 121.8(9) . . ?
F17 C51 C50 119.9(9) . . ?
F17 C51 C52 121.3(8) . . ?
C50 C51 C52 118.8(10) . . ?
F18 C52 C53 120.7(10) . . ?
F18 C52 C51 118.4(10) . . ?
C53 C52 C51 120.9(8) . . ?
F19 C53 C52 119.7(9) . . ?
F19 C53 C54 120.8(11) . . ?
C52 C53 C54 119.4(10) . . ?
F20 C54 C53 118.1(9) . . ?
F20 C54 C49 120.3(7) . . ?
C53 C54 C49 121.4(11) . . ?
C56 C55 C60 118.0(9) . . ?
C56 C55 C25 123.5(8) . . ?
C60 C55 C25 118.5(9) . . ?
F21 C56 C55 119.8(10) . . ?
F21 C56 C57 119.2(12) . . ?
C55 C56 C57 121.0(11) . . ?
F22 C57 C58 123.7(15) . . ?
F22 C57 C56 117.3(14) . . ?
C58 C57 C56 119.0(12) . . ?
F23 C58 C57 118.6(15) . . ?
F23 C58 C59 120.8(14) . . ?
C57 C58 C59 120.7(11) . . ?
C60 C59 F24 121.2(12) . . ?
C60 C59 C58 120.6(10) . . ?
F24 C59 C58 118.1(10) . . ?
F25 C60 C59 118.6(9) . . ?
F25 C60 C55 120.6(8) . . ?
C59 C60 C55 120.7(10) . . ?
C62 C61 C66 115.2(9) . . ?
C62 C61 C30 122.6(7) . . ?
C66 C61 C30 121.6(9) . . ?
F26 C62 C63 116.1(10) . . ?
F26 C62 C61 120.2(8) . . ?
C63 C62 C61 123.7(9) . . ?
F27 C63 C62 120.1(10) . . ?
F27 C63 C64 122.9(11) . . ?
C62 C63 C64 116.9(13) . . ?
C65 C64 F28 120.9(11) . . ?
C65 C64 C63 122.5(11) . . ?
F28 C64 C63 116.6(14) . . ?
C64 C65 F29 119.2(12) . . ?
C64 C65 C66 119.6(10) . . ?
F29 C65 C66 121.2(13) . . ?
F30 C66 C65 116.2(9) . . ?
F30 C66 C61 121.8(10) . . ?
C65 C66 C61 121.9(11) . . ?
C32A C31A C36A 120.0 . . ?
C32A C31A C5 125.5(6) . . ?
C36A C31A C5 114.3(6) . . ?
F1A C32A C31A 119.3(7) . . ?
F1A C32A C33A 120.6(7) . . ?
C31A C32A C33A 120.0 . . ?
F2A C33A C34A 120.9(8) . . ?
F2A C33A C32A 119.1(8) . . ?
C34A C33A C32A 120.0 . . ?
F3A C34A C35A 119.3(8) . . ?
F3A C34A C33A 120.5(8) . . ?
C35A C34A C33A 120.0 . . ?
F4A C35A C34A 123.2(6) . . ?
F4A C35A C36A 116.8(6) . . ?
C34A C35A C36A 120.0 . . ?
F5A C36A C35A 119.2(8) . . ?
F5A C36A C31A 120.8(8) . . ?
C35A C36A C31A 120.0 . . ?
C32B C31B C36B 121.0 . . ?
C32B C31B C5 115.7(6) . . ?
C36B C31B C5 123.2(6) . . ?
C33B C32B F1B 117.2(7) . . ?
C33B C32B C31B 125.2 . . ?
F1B C32B C31B 117.4(8) . . ?
F2B C33B C32B 125.0(8) . . ?
F2B C33B C34B 109.8(8) . . ?
C32B C33B C34B 125.1 . . ?
F3B C34B C33B 133.7(9) . . ?
F3B C34B C35B 114.4(9) . . ?
C33B C34B C35B 110.8 . . ?
F4B C35B C36B 115.8(8) . . ?
F4B C35B C34B 115.3(8) . . ?
C36B C35B C34B 128.8 . . ?
F5B C36B C35B 128.7(9) . . ?
F5B C36B C31B 121.3(8) . . ?
C35B C36B C31B 108.9 . . ?
Cl1S C1S Cl3S 113.4(15) . . ?
Cl1S C1S Cl2S 110.7(11) . . ?
Cl3S C1S Cl2S 109.8(12) . . ?
Cl1S C1S H1S 105.9 . . ?
Cl3S C1S H1S 108.7 . . ?
Cl2S C1S H1S 108.1 . . ?
Cl1S C1S H2S 134.6 . . ?
Cl3S C1S H2S 111.2 . . ?
Cl2S C1S H2S 59.5 . . ?
H1S C1S H2S 50.7 . . ?
Cl4S C2S Cl6S 112.0(12) . . ?
Cl4S C2S Cl5S 109.2(12) . . ?
Cl6S C2S Cl5S 107.9(16) . . ?
Cl4S C2S H2S 108.1 . . ?
Cl6S C2S H2S 109.5 . . ?
Cl5S C2S H2S 110.2 . . ?
N1 Cd1 N3 149.7(2) . . ?
N1 Cd1 N2 82.4(2) . . ?
N3 Cd1 N2 84.9(2) . . ?
N1 Cd1 O1 71.22(19) . . ?
N3 Cd1 O1 110.8(2) . . ?
N2 Cd1 O1 150.0(2) . . ?
N1 Cd1 Cl1 103.83(19) . . ?
N3 Cd1 Cl1 106.50(17) . . ?
N2 Cd1 Cl1 116.33(17) . . ?
O1 Cd1 Cl1 84.53(19) . . ?
N4 Cd2 N6 151.4(2) . . ?
N4 Cd2 N5 85.6(2) . . ?
N6 Cd2 N5 83.1(2) . . ?
N4 Cd2 O1 110.5(3) . . ?
N6 Cd2 O1 71.7(2) . . ?
N5 Cd2 O1 151.8(2) . . ?
N4 Cd2 Cl1 102.44(17) . . ?
N6 Cd2 Cl1 106.13(18) . . ?
N5 Cd2 Cl1 114.45(18) . . ?
O1 Cd2 Cl1 85.38(15) . . ?
Cd2 Cl1 Cd1 84.70(6) . . ?
C1S Cl2S H2S 40.0 . . ?
C1 N1 C4 107.5(6) . . ?
C1 N1 Cd1 121.6(4) . . ?
C4 N1 Cd1 130.4(4) . . ?
C6 N2 C9 106.1(6) . . ?
C6 N2 Cd1 127.0(5) . . ?
C9 N2 Cd1 126.8(5) . . ?
C14 N3 C11 106.8(6) . . ?
C14 N3 Cd1 126.4(5) . . ?
C11 N3 Cd1 126.3(5) . . ?
C16 N4 C19 106.1(6) . . ?
C16 N4 Cd2 127.3(4) . . ?
C19 N4 Cd2 121.6(6) . . ?
C21 N5 C24 106.8(6) . . ?
C21 N5 Cd2 125.5(6) . . ?
C24 N5 Cd2 127.6(4) . . ?
C29 N6 C26 109.4(7) . . ?
C29 N6 Cd2 120.3(6) . . ?
C26 N6 Cd2 130.2(5) . . ?
C30 O1 Cd2 118.5(6) . . ?
C30 O1 Cd1 117.9(4) . . ?
Cd2 O1 Cd1 96.9(2) . . ?

loop_
_geom_bond_atom_site_label_1
_geom_bond_atom_site_label_2
_geom_bond_distance
_geom_bond_site_symmetry_2
_geom_bond_publ_flag
C1 N1 1.304(8) . ?
C1 C2 1.435(10) . ?
C1 C30 1.523(9) . ?
C2 C3 1.354(10) . ?
C2 H2 0.9500 . ?
C3 C4 1.435(11) . ?
C3 H3 0.9500 . ?
C4 C5 1.366(10) . ?
C4 N1 1.398(8) . ?
C5 C6 1.433(12) . ?
C5 C31A 1.499(9) . ?
C5 C31B 1.582(9) . ?
C6 N2 1.345(10) . ?
C6 C7 1.426(10) . ?
C7 C8 1.334(12) . ?
C7 H7 0.9500 . ?
C8 C9 1.416(9) . ?
C8 H8 0.9500 . ?
C9 N2 1.374(10) . ?
C9 C10 1.424(11) . ?
C10 C11 1.390(10) . ?
C10 C37 1.494(11) . ?
C11 N3 1.374(9) . ?
C11 C12 1.436(12) . ?
C12 C13 1.345(9) . ?
C12 H12 0.9500 . ?
C13 C14 1.432(11) . ?
C13 H13 0.9500 . ?
C14 N3 1.332(10) . ?
C14 C15 1.510(9) . ?
C15 C16 1.506(10) . ?
C15 C43 1.557(14) . ?
C15 H15 1.0000 . ?
C16 N4 1.339(11) . ?
C16 C17 1.436(9) . ?
C17 C18 1.350(11) . ?
C17 H17 0.9500 . ?
C18 C19 1.419(11) . ?
C18 H18 0.9500 . ?
C19 C20 1.372(12) . ?
C19 N4 1.414(9) . ?
C20 C21 1.427(12) . ?
C20 C49 1.511(9) . ?
C21 N5 1.356(9) . ?
C21 C22 1.412(11) . ?
C22 C23 1.365(11) . ?
C22 H22 0.9500 . ?
C23 C24 1.424(10) . ?
C23 H23 0.9500 . ?
C24 N5 1.375(11) . ?
C24 C25 1.441(10) . ?
C25 C26 1.350(10) . ?
C25 C55 1.510(12) . ?
C26 N6 1.389(11) . ?
C26 C27 1.466(10) . ?
C27 C28 1.337(13) . ?
C27 H27 0.9500 . ?
C28 C29 1.452(11) . ?
C28 H28 0.9500 . ?
C29 N6 1.304(9) . ?
C29 C30 1.518(12) . ?
C30 O1 1.415(9) . ?
C30 C61 1.534(12) . ?
C37 C38 1.381(11) . ?
C37 C42 1.384(14) . ?
C38 F6 1.329(12) . ?
C38 C39 1.387(13) . ?
C39 F7 1.340(10) . ?
C39 C40 1.345(16) . ?
C40 F8 1.357(10) . ?
C40 C41 1.382(14) . ?
C41 F9 1.336(12) . ?
C41 C42 1.391(12) . ?
C42 F10 1.321(10) . ?
C43 C48 1.387(14) . ?
C43 C44 1.405(10) . ?
C44 F11 1.334(12) . ?
C44 C45 1.378(16) . ?
C45 C46 1.329(15) . ?
C45 F12 1.364(9) . ?
C46 F13 1.349(12) . ?
C46 C47 1.399(12) . ?
C47 F14 1.323(13) . ?
C47 C48 1.367(15) . ?
C48 F15 1.355(9) . ?
C49 C54 1.379(13) . ?
C49 C50 1.385(12) . ?
C50 F16 1.333(10) . ?
C50 C51 1.375(10) . ?
C51 F17 1.330(12) . ?
C51 C52 1.378(15) . ?
C52 F18 1.345(9) . ?
C52 C53 1.362(16) . ?
C53 F19 1.328(12) . ?
C53 C54 1.379(12) . ?
C54 F20 1.343(12) . ?
C55 C56 1.356(14) . ?
C55 C60 1.408(11) . ?
C56 F21 1.349(12) . ?
C56 C57 1.414(18) . ?
C57 F22 1.330(14) . ?
C57 C58 1.340(19) . ?
C58 F23 1.336(12) . ?
C58 C59 1.380(17) . ?
C59 C60 1.339(13) . ?
C59 F24 1.352(11) . ?
C60 F25 1.318(11) . ?
C61 C62 1.386(14) . ?
C61 C66 1.416(11) . ?
C62 F26 1.355(10) . ?
C62 C63 1.359(15) . ?
C63 F27 1.335(14) . ?
C63 C64 1.403(16) . ?
C64 C65 1.318(18) . ?
C64 F28 1.364(13) . ?
C65 F29 1.326(11) . ?
C65 C66 1.365(16) . ?
C66 F30 1.303(13) . ?
C31A C32A 1.3900 . ?
C31A C36A 1.3900 . ?
C32A F1A 1.313(10) . ?
C32A C33A 1.3900 . ?
C33A F2A 1.301(11) . ?
C33A C34A 1.3900 . ?
C34A F3A 1.313(12) . ?
C34A C35A 1.3900 . ?
C35A F4A 1.284(11) . ?
C35A C36A 1.3900 . ?
C36A F5A 1.228(13) . ?
C31B C32B 1.4294 . ?
C31B C36B 1.5644 . ?
C32B C33B 1.3346 . ?
C32B F1B 1.354(14) . ?
C33B F2B 1.332(12) . ?
C33B C34B 1.3830 . ?
C34B F3B 1.221(10) . ?
C34B C35B 1.6268 . ?
C35B F4B 1.319(11) . ?
C35B C36B 1.4195 . ?
C36B F5B 1.074(12) . ?
C1S Cl1S 1.70(2) . ?
C1S Cl3S 1.74(2) . ?
C1S Cl2S 1.81(2) . ?
C1S H1S 1.0000 . ?
C1S H2S 1.1818 . ?
C2S Cl4S 1.71(2) . ?
C2S Cl6S 1.752(18) . ?
C2S Cl5S 1.80(3) . ?
C2S H2S 1.0000 . ?
Cd1 N1 2.202(6) . ?
Cd1 N3 2.205(7) . ?
Cd1 N2 2.249(5) . ?
Cd1 O1 2.336(5) . ?
Cd1 Cl1 2.578(2) . ?
Cd2 N4 2.204(7) . ?
Cd2 N6 2.207(6) . ?
Cd2 N5 2.250(6) . ?
Cd2 O1 2.300(6) . ?
Cd2 Cl1 2.5731(17) . ?
Cl2S H2S 1.5826 . ?
